data_7712524
loop_
_publ_author_name
'Xu, Yan'
'Xu, Ke'
'He, Lei'
'Mu, Jie'
'Yin, Ti-Jian'
'Men, Jin-Tao'
'Ye, Qiong'

_publ_section_title
;
 Effect of Pd(II) uptake on high-temperature phase transitions in a hybrid
 organic-inorganic perovskite semiconductor.
;
_journal_issue 12
_journal_name_full 'Dalton transactions (Cambridge, England : 2003)'
_journal_page_first 3815
_journal_page_last 3820
_journal_paper_doi 10.1039/d2dt03526j
_journal_volume 52
_journal_year 2023
_chemical_formula_moiety 'I3 Pb, C3 H7 N2 S'
_chemical_formula_sum 'C3 H7 I3 N2 Pb S'
_chemical_formula_weight 691.06
_space_group_crystal_system orthorhombic
_space_group_IT_number 61
_space_group_name_Hall '-P 2ac 2ab'
_space_group_name_H-M_alt 'P b c a'
_atom_sites_solution_hydrogens geom
_audit_creation_date 2023-02-14
_audit_creation_method
;
Olex2 1.3
(compiled 2020.11.12 svn.r5f609507 for OlexSys, GUI svn.r6272)
;
_audit_update_record
;
2023-02-16 deposited with the CCDC.	2023-02-20 downloaded from the CCDC.
;
_cell_angle_alpha 90
_cell_angle_beta 90
_cell_angle_gamma 90
_cell_formula_units_Z 8
_cell_length_a 15.0602(7)
_cell_length_b 8.3101(3)
_cell_length_c 19.5118(8)
_cell_measurement_reflns_used 6390
_cell_measurement_temperature 299.99(10)
_cell_measurement_theta_max 31.0530
_cell_measurement_theta_min 2.1200
_cell_volume 2441.94(18)
_computing_cell_refinement 'CrysAlisPro 1.171.42.63a (Rigaku OD, 2022)'
_computing_data_collection 'CrysAlisPro 1.171.42.63a (Rigaku OD, 2022)'
_computing_data_reduction 'CrysAlisPro 1.171.42.63a (Rigaku OD, 2022)'
_computing_molecular_graphics 'Olex2 1.3 (Dolomanov et al., 2009)'
_computing_publication_material 'Olex2 1.3 (Dolomanov et al., 2009)'
_computing_structure_refinement 'SHELXL 2018/3 (Sheldrick, 2015)'
_computing_structure_solution 'SHELXT 2018/2 (Sheldrick, 2018)'
_diffrn_ambient_temperature 300.15
_diffrn_detector_area_resol_mean 10.0000
_diffrn_detector_type HyPix
_diffrn_measured_fraction_theta_full 1.000
_diffrn_measured_fraction_theta_max 0.832
_diffrn_measurement_details
;
List of Runs (angles in degrees, time in seconds):

  # Type    Start    End  Width  t~exp~   \w     \q     \k     \f   Frames
#--------------------------------------------------------------------------
  1  \w    -36.00 -11.00   0.50    0.64    --   -5.49  97.00 -56.00   50
  2  \w     13.00  68.00   0.50    0.64    --    4.71  38.00 -90.00  110
  3  \w     40.00  79.00   0.50    0.64    --    4.71  26.00 152.00   78
  4  \w    -15.00  37.00   0.50    0.64    --    4.71 -99.00 150.00  104
;
_diffrn_measurement_device 'four-circle diffractometer'
_diffrn_measurement_device_type 'XtaLAB Synergy R, DW system, HyPix'
_diffrn_measurement_method '\w scans'
_diffrn_radiation_type MoK\a
_diffrn_radiation_wavelength 0.71073
_diffrn_reflns_av_R_equivalents 0.1328
_diffrn_reflns_av_unetI/netI 0.0825
_diffrn_reflns_Laue_measured_fraction_full 1.000
_diffrn_reflns_Laue_measured_fraction_max 0.832
_diffrn_reflns_limit_h_max 20
_diffrn_reflns_limit_h_min -19
_diffrn_reflns_limit_k_max 10
_diffrn_reflns_limit_k_min -11
_diffrn_reflns_limit_l_max 21
_diffrn_reflns_limit_l_min -26
_diffrn_reflns_number 13545
_diffrn_reflns_point_group_measured_fraction_full 1.000
_diffrn_reflns_point_group_measured_fraction_max 0.832
_diffrn_reflns_theta_full 25.242
_diffrn_reflns_theta_max 30.716
_diffrn_reflns_theta_min 2.087
_exptl_absorpt_coefficient_mu 21.524
_exptl_absorpt_correction_T_max 0.898
_exptl_absorpt_correction_T_min 0.813
_exptl_absorpt_correction_type multi-scan
_exptl_absorpt_process_details
;
CrysAlisPro 1.171.42.63a (Rigaku Oxford Diffraction, 2022)
Empirical absorption correction using spherical harmonics,
implemented in SCALE3 ABSPACK scaling algorithm.
;
_exptl_crystal_colour yellow
_exptl_crystal_colour_primary yellow
_exptl_crystal_density_diffrn 3.759
_exptl_crystal_description block
_exptl_crystal_F_000 2368
_exptl_crystal_size_max 0.01
_exptl_crystal_size_mid 0.008
_exptl_crystal_size_min 0.005
_refine_diff_density_max 2.247
_refine_diff_density_min -3.619
_refine_diff_density_rms 0.532
_refine_ls_extinction_method none
_refine_ls_goodness_of_fit_ref 0.977
_refine_ls_hydrogen_treatment constr
_refine_ls_matrix_type full
_refine_ls_number_parameters 91
_refine_ls_number_reflns 3156
_refine_ls_number_restraints 8
_refine_ls_restrained_S_all 0.979
_refine_ls_R_factor_all 0.0828
_refine_ls_R_factor_gt 0.0664
_refine_ls_shift/su_max 0.001
_refine_ls_shift/su_mean 0.000
_refine_ls_structure_factor_coef Fsqd
_refine_ls_weighting_details 'w=1/[\s^2^(Fo^2^)+(0.1209P)^2^] where P=(Fo^2^+2Fc^2^)/3'
_refine_ls_weighting_scheme calc
_refine_ls_wR_factor_gt 0.1718
_refine_ls_wR_factor_ref 0.1830
_reflns_Friedel_coverage 0.000
_reflns_number_gt 2336
_reflns_number_total 3156
_reflns_threshold_expression 'I > 2\s(I)'
_cod_data_source_file d2dt03526j2.cif
_cod_data_source_block xy_2_14_300k_auto
_cod_depositor_comments 'Adding full bibliography for 7712524--7712526.cif.'
_cod_database_code 7712524
_shelx_shelxl_version_number 2018/3
_shelx_space_group_comment
;
The symmetry employed for this shelxl refinement is uniquely defined
by the following loop, which should always be used as a source of
symmetry information in preference to the above space-group names.
They are only intended as comments.
;
_olex2_refinement_description
;
1. Fixed Uiso
 At 1.2 times of:
  All C(H,H) groups, All N(H) groups, All N(H,H) groups
2. Restrained distances
 N1-C1
 1.375 with sigma of 0.02
3. Restrained planarity
 N2, C1, S1, N1
 with sigma of 0.1
4. Uiso/Uaniso restraints and constraints
Uanis(N1) \\sim Ueq: with sigma of 0.01 and sigma for terminal atoms of 0.02
5.a Secondary CH2 refined with riding coordinates:
 C3(H3A,H3B), C2(H2A,H2B)
5.b Aromatic/amide H refined with riding coordinates:
 N2(H2)
5.c X=CH2 refined with riding coordinates:
 N1(H1A,H1B)
;
_olex2_submission_special_instructions 'No special instructions were received'
_oxdiff_exptl_absorpt_empirical_details
;
Empirical correction (ABSPACK) includes:
- Absorption correction using spherical harmonics
- Frame scaling
;

loop_
_space_group_symop_operation_xyz
'x, y, z'
'-x+1/2, -y, z+1/2'
'-x, y+1/2, -z+1/2'
'x+1/2, -y+1/2, -z'
'-x, -y, -z'
'x-1/2, y, -z-1/2'
'x, -y-1/2, z-1/2'
'-x-1/2, y-1/2, z'

loop_
_atom_site_label
_atom_site_type_symbol
_atom_site_fract_x
_atom_site_fract_y
_atom_site_fract_z
_atom_site_U_iso_or_equiv
_atom_site_adp_type
_atom_site_occupancy
_atom_site_site_symmetry_order
_atom_site_calc_flag
_atom_site_refinement_flags_posn
_atom_site_refinement_flags_adp
_atom_site_refinement_flags_occupancy
_atom_site_disorder_assembly
_atom_site_disorder_group
Pb1 Pb 0.24858(3) 0.44319(5) 0.35011(2) 0.0360(2) Uani 1 1 d . . . . .
I1 I 0.18215(6) 0.19868(8) 0.23642(4) 0.0408(2) Uani 1 1 d . . . . .
I2 I 0.41422(5) 0.20471(8) 0.37233(5) 0.0426(2) Uani 1 1 d . . . . .
I3 I 0.16455(6) 0.19840(8) 0.46132(4) 0.0478(3) Uani 1 1 d . . . . .
S1 S 0.4493(3) 0.3120(4) 0.17720(19) 0.0591(10) Uani 1 1 d . . . . .
N2 N 0.3836(10) 0.1804(14) 0.0714(7) 0.065(4) Uani 1 1 d . . . . .
H2 H 0.360581 0.171323 0.031245 0.078 Uiso 1 1 calc R U . . .
C3 C 0.4471(10) 0.0955(16) 0.1771(6) 0.056(3) Uani 1 1 d . . . . .
H3A H 0.507110 0.053422 0.179623 0.067 Uiso 1 1 calc R U . . .
H3B H 0.414132 0.056395 0.216413 0.067 Uiso 1 1 calc R U . . .
C1 C 0.4021(8) 0.3187(13) 0.0984(7) 0.050(3) Uani 1 1 d D . . . .
N1 N 0.3881(11) 0.4590(15) 0.0672(8) 0.090(5) Uani 1 1 d D U . . .
H1A H 0.365521 0.461068 0.026777 0.108 Uiso 1 1 calc R U . . .
H1B H 0.401707 0.547432 0.087564 0.108 Uiso 1 1 calc R U . . .
C2 C 0.4043(13) 0.0424(19) 0.1134(8) 0.076(5) Uani 1 1 d . . . . .
H2A H 0.443694 -0.029324 0.088648 0.091 Uiso 1 1 calc R U . . .
H2B H 0.350255 -0.015930 0.124047 0.091 Uiso 1 1 calc R U . . .

loop_
_atom_site_aniso_label
_atom_site_aniso_U_11
_atom_site_aniso_U_22
_atom_site_aniso_U_33
_atom_site_aniso_U_23
_atom_site_aniso_U_13
_atom_site_aniso_U_12
Pb1 0.0521(3) 0.0211(3) 0.0348(3) 0.00045(13) -0.00036(15) 0.00012(14)
I1 0.0574(5) 0.0284(4) 0.0366(5) -0.0008(3) -0.0090(3) -0.0002(3)
I2 0.0437(5) 0.0314(4) 0.0527(5) 0.0000(3) -0.0017(3) 0.0009(3)
I3 0.0722(6) 0.0317(4) 0.0395(5) 0.0000(3) 0.0187(4) 0.0000(3)
S1 0.101(3) 0.0288(15) 0.048(2) -0.0025(12) -0.0267(19) 0.0000(14)
N2 0.092(10) 0.054(7) 0.048(7) -0.006(5) -0.023(6) -0.014(6)
C3 0.089(9) 0.044(7) 0.035(6) -0.001(5) -0.015(6) 0.006(7)
C1 0.072(9) 0.035(7) 0.042(7) 0.007(5) -0.011(6) 0.006(5)
N1 0.137(12) 0.049(7) 0.084(9) 0.016(6) -0.044(8) -0.019(7)
C2 0.112(14) 0.044(8) 0.071(10) -0.015(7) -0.035(9) 0.006(8)

loop_
_atom_type_symbol
_atom_type_description
_atom_type_scat_dispersion_real
_atom_type_scat_dispersion_imag
_atom_type_scat_source
C C 0.0033 0.0016 'International Tables Vol C Tables 4.2.6.8 and 6.1.1.4'
H H 0.0000 0.0000 'International Tables Vol C Tables 4.2.6.8 and 6.1.1.4'
I I -0.4742 1.8119 'International Tables Vol C Tables 4.2.6.8 and 6.1.1.4'
N N 0.0061 0.0033 'International Tables Vol C Tables 4.2.6.8 and 6.1.1.4'
Pb Pb -3.3944 10.1111 'International Tables Vol C Tables 4.2.6.8 and 6.1.1.4'
S S 0.1246 0.1234 'International Tables Vol C Tables 4.2.6.8 and 6.1.1.4'

loop_
_geom_angle_atom_site_label_1
_geom_angle_atom_site_label_2
_geom_angle_atom_site_label_3
_geom_angle
_geom_angle_site_symmetry_1
_geom_angle_site_symmetry_3
_geom_angle_publ_flag
I1 Pb1 I1 92.44(3) . 8_665 ?
I1 Pb1 I2 84.14(2) 8_665 8_665 ?
I1 Pb1 I2 86.80(2) . . ?
I1 Pb1 I2 106.21(2) . 8_665 ?
I1 Pb1 I3 86.72(2) . . ?
I1 Pb1 I3 174.77(3) . 8_665 ?
I1 Pb1 I3 84.35(2) 8_665 8_665 ?
I2 Pb1 I1 104.25(2) . 8_665 ?
I2 Pb1 I2 164.41(4) . 8_665 ?
I2 Pb1 I3 89.99(2) . 8_665 ?
I2 Pb1 I3 79.94(2) . . ?
I3 Pb1 I1 175.68(3) . 8_665 ?
I3 Pb1 I2 92.03(2) . 8_665 ?
I3 Pb1 I2 77.61(2) 8_665 8_665 ?
I3 Pb1 I3 96.78(3) . 8_665 ?
Pb1 I1 Pb1 80.762(19) . 8_655 ?
Pb1 I2 Pb1 79.167(18) . 8_655 ?
Pb1 I3 Pb1 78.937(19) . 8_655 ?
C1 S1 C3 91.4(5) . . ?
C1 N2 H2 122.3 . . ?
C1 N2 C2 115.3(12) . . ?
C2 N2 H2 122.3 . . ?
S1 C3 H3A 110.1 . . ?
S1 C3 H3B 110.1 . . ?
H3A C3 H3B 108.4 . . ?
C2 C3 S1 108.0(10) . . ?
C2 C3 H3A 110.1 . . ?
C2 C3 H3B 110.1 . . ?
N2 C1 S1 115.5(9) . . ?
N2 C1 N1 123.8(14) . . ?
N1 C1 S1 120.7(11) . . ?
C1 N1 H1A 120.0 . . ?
C1 N1 H1B 120.0 . . ?
H1A N1 H1B 120.0 . . ?
N2 C2 C3 109.7(12) . . ?
N2 C2 H2A 109.7 . . ?
N2 C2 H2B 109.7 . . ?
C3 C2 H2A 109.7 . . ?
C3 C2 H2B 109.7 . . ?
H2A C2 H2B 108.2 . . ?

loop_
_geom_bond_atom_site_label_1
_geom_bond_atom_site_label_2
_geom_bond_distance
_geom_bond_site_symmetry_2
_geom_bond_publ_flag
Pb1 I1 3.1702(8) . ?
Pb1 I1 3.2429(8) 8_665 ?
Pb1 I2 3.3049(8) 8_665 ?
Pb1 I2 3.2154(8) . ?
Pb1 I3 3.2323(8) . ?
Pb1 I3 3.3042(8) 8_665 ?
S1 C3 1.799(14) . ?
S1 C1 1.694(14) . ?
N2 H2 0.8600 . ?
N2 C1 1.295(16) . ?
N2 C2 1.44(2) . ?
C3 H3A 0.9700 . ?
C3 H3B 0.9700 . ?
C3 C2 1.468(19) . ?
C1 N1 1.331(13) . ?
N1 H1A 0.8600 . ?
N1 H1B 0.8600 . ?
C2 H2A 0.9700 . ?
C2 H2B 0.9700 . ?

loop_
_geom_torsion_atom_site_label_1
_geom_torsion_atom_site_label_2
_geom_torsion_atom_site_label_3
_geom_torsion_atom_site_label_4
_geom_torsion
_geom_torsion_site_symmetry_1
_geom_torsion_site_symmetry_2
_geom_torsion_site_symmetry_3
_geom_torsion_site_symmetry_4
_geom_torsion_publ_flag
S1 C3 C2 N2 3.3(19) . . . . ?
C3 S1 C1 N2 0.7(11) . . . . ?
C3 S1 C1 N1 -177.7(12) . . . . ?
C1 S1 C3 C2 -2.3(13) . . . . ?
C1 N2 C2 C3 -3(2) . . . . ?
C2 N2 C1 S1 1.3(18) . . . . ?
C2 N2 C1 N1 179.7(15) . . . . ?
